data_9000591
loop_
_publ_author_name
'Ghose, S.'
'Boving, P.'
'LaChapelle, W. A.'
'Wan, C.'

_publ_section_title
;
 Reinerite, Zn3(AsO3)2: an arsenite with a novel type of Zn-tetrahedral
 double chain
;
_journal_name_full 'American Mineralogist'
_journal_page_first 1129
_journal_page_last 1134
_journal_volume 62
_journal_year 1977
_chemical_formula_sum 'As2 O6 Zn3'
_chemical_name_mineral Reinerite
_space_group_IT_number 55
_symmetry_space_group_name_Hall '-P 2 2ab'
_symmetry_space_group_name_H-M 'P b a m'
_cell_angle_alpha 90
_cell_angle_beta 90
_cell_angle_gamma 90
_cell_length_a 6.092
_cell_length_b 14.407
_cell_length_c 7.811
_cell_formula_units_Z 4
_cell_volume 685.552
_database_code_amcsd 0000602
_exptl_crystal_density_diffrn 4.283
_cod_original_cell_volume 685.551
_cod_original_formula_sum 'Zn3 As2 O6'
_cod_database_code 9000591

loop_
_space_group_symop_operation_xyz
x,y,z
1/2+x,1/2-y,z
1/2-x,1/2+y,-z
1/2-x,1/2+y,z
1/2+x,1/2-y,-z
x,y,-z
-x,-y,z
-x,-y,-z

loop_
_atom_site_aniso_label
_atom_site_aniso_U_11
_atom_site_aniso_U_22
_atom_site_aniso_U_33
_atom_site_aniso_U_12
_atom_site_aniso_U_13
_atom_site_aniso_U_23
Zn1 0.02352 0.01041 0.00779 -0.00027 0.00000 0.00000
Zn2 0.01512 0.01304 0.01116 0.00009 -0.00140 -0.00051
As1 0.01472 0.01188 0.00921 -0.00116 0.00000 0.00000
As2 0.01592 0.01062 0.01035 0.00289 0.00000 0.00000
O1 0.02452 0.01567 0.01088 0.00703 0.00000 0.00000
O2 0.02074 0.01304 0.01045 0.00378 0.00000 0.00000
O3 0.01579 0.02292 0.01651 0.00258 0.00128 0.00924
O4 0.02580 0.01030 0.01409 -0.00191 0.00851 -0.00239

loop_
_atom_site_label
_atom_site_fract_x
_atom_site_fract_y
_atom_site_fract_z
Zn1 0.00000 0.50000 0.31453
Zn2 0.56494 0.77908 0.78434
As1 0.91312 0.87436 0.50000
As2 0.22305 0.90126 0.00000
O1 0.33040 0.06080 0.50000
O2 0.33490 0.28070 0.00000
O3 0.15190 0.19970 0.32620
O4 0.09040 0.39650 0.17360

loop_
_cod_related_entry_id
_cod_related_entry_database
_cod_related_entry_code
1 AMCSD 0000602
